data_7704421
loop_
_publ_author_name
'Bhanja, Avik'
'Moreno-Pineda, Eufemio'
'Herchel, Radovan'
'Wernsdorfer, Wolfgang'
'Ray, Debashis'

_publ_section_title
;
 Self-assembled octanuclear [Ni<sub>5</sub>Ln<sub>3</sub>] (Ln = Dy, Tb
 and Ho) complexes: synthesis, coordination induced ligand hydrolysis,
 structure and magnetism.
;
_journal_issue 23
_journal_name_full 'Dalton transactions (Cambridge, England : 2003)'
_journal_page_first 7968
_journal_page_last 7976
_journal_paper_doi 10.1039/d0dt01675f
_journal_volume 49
_journal_year 2020
_chemical_formula_moiety 'C80 H94 N4 Ni5 O36 Tb3, 7(H2O),(NO3)'
_chemical_formula_sum 'C80 H108 N5 Ni5 O46 Tb3'
_chemical_formula_weight 2627.94
_space_group_crystal_system monoclinic
_space_group_IT_number 15
_space_group_name_Hall '-C 2yc'
_space_group_name_H-M_alt 'C 1 2/c 1'
_atom_sites_solution_hydrogens mixed
_audit_creation_date 2020-03-16
_audit_creation_method
;
Olex2 1.3
(compiled 2020.02.04 svn.rd84adfe8 for OlexSys, GUI svn.r6032)
;
_audit_update_record
;
2020-05-08 deposited with the CCDC.	2020-05-15 downloaded from the CCDC.
;
_cell_angle_alpha 90
_cell_angle_beta 96.094(4)
_cell_angle_gamma 90
_cell_formula_units_Z 4
_cell_length_a 22.194(3)
_cell_length_b 23.629(3)
_cell_length_c 20.418(3)
_cell_measurement_reflns_used 7615
_cell_measurement_temperature 114.51
_cell_measurement_theta_max 25.061
_cell_measurement_theta_min 2.286
_cell_volume 10647(3)
_computing_cell_refinement 'SAINT V8.38A (?, 2016)'
_computing_data_collection SMART
_computing_data_reduction 'SAINT V8.38A (?, 2016)'
_computing_molecular_graphics 'Olex2 1.3 (Dolomanov et al., 2009)'
_computing_publication_material 'Olex2 1.3 (Dolomanov et al., 2009)'
_computing_structure_refinement 'SHELXL 2018/3 (Sheldrick, 2015)'
_computing_structure_solution 'SHELXT 2018/2 (Sheldrick, 2018)'
_diffrn_ambient_temperature 114.51
_diffrn_measured_fraction_theta_full 0.995
_diffrn_measured_fraction_theta_max 0.995
_diffrn_measurement_device_type 'Bruker SMART APEX-II'
_diffrn_measurement_method 'CCD area detector, \w-scans'
_diffrn_radiation_type MoK\a
_diffrn_radiation_wavelength 0.71073
_diffrn_reflns_av_R_equivalents 0.0941
_diffrn_reflns_av_unetI/netI 0.0766
_diffrn_reflns_Laue_measured_fraction_full 0.995
_diffrn_reflns_Laue_measured_fraction_max 0.995
_diffrn_reflns_limit_h_max 26
_diffrn_reflns_limit_h_min -21
_diffrn_reflns_limit_k_max 28
_diffrn_reflns_limit_k_min -28
_diffrn_reflns_limit_l_max 24
_diffrn_reflns_limit_l_min -24
_diffrn_reflns_number 42297
_diffrn_reflns_point_group_measured_fraction_full 0.995
_diffrn_reflns_point_group_measured_fraction_max 0.995
_diffrn_reflns_theta_full 25.061
_diffrn_reflns_theta_max 25.061
_diffrn_reflns_theta_min 2.526
_exptl_absorpt_coefficient_mu 2.918
_exptl_absorpt_correction_type multi-scan
_exptl_absorpt_process_details SADABS-2016/2
_exptl_crystal_colour 'Pale green'
_exptl_crystal_density_diffrn 1.639
_exptl_crystal_description Needle'
_exptl_crystal_F_000 5352
_exptl_crystal_size_max 0.24
_exptl_crystal_size_mid 0.12
_exptl_crystal_size_min 0.10
_exptl_transmission_factor_max 0.747
_exptl_transmission_factor_min 0.663
_refine_diff_density_max 3.054
_refine_diff_density_min -2.012
_refine_diff_density_rms 0.239
_refine_ls_extinction_method none
_refine_ls_goodness_of_fit_ref 1.042
_refine_ls_hydrogen_treatment mixed
_refine_ls_matrix_type full
_refine_ls_number_parameters 707
_refine_ls_number_reflns 9397
_refine_ls_number_restraints 95
_refine_ls_restrained_S_all 1.037
_refine_ls_R_factor_all 0.0798
_refine_ls_R_factor_gt 0.0662
_refine_ls_shift/su_max 0.001
_refine_ls_shift/su_mean 0.000
_refine_ls_structure_factor_coef Fsqd
_refine_ls_weighting_details 'w=1/[\s^2^(Fo^2^)+(0.1311P)^2^+55.2698P] where P=(Fo^2^+2Fc^2^)/3'
_refine_ls_weighting_scheme calc
_refine_ls_wR_factor_gt 0.1770
_refine_ls_wR_factor_ref 0.1970
_reflns_Friedel_coverage 0.000
_reflns_number_gt 7615
_reflns_number_total 9397
_reflns_threshold_expression 'I > 2\s(I)'
_cod_data_source_file d0dt01675f2.cif
_cod_data_source_block Complex2
_cod_depositor_comments 'Adding full bibliography for 7704420--7704422.cif.'
_cod_original_sg_symbol_H-M 'C 2/c'
_cod_original_formula_sum 'C80 H108 Tb3 N5 Ni5 O46'
_cod_database_code 7704421
_shelx_shelxl_version_number 2018/3
_shelx_space_group_comment
;
The symmetry employed for this shelxl refinement is uniquely defined
by the following loop, which should always be used as a source of
symmetry information in preference to the above space-group names.
They are only intended as comments.
;
_olex2_refinement_description
;
1. Fixed Uiso
 At 1.2 times of:
  All C(H) groups, All C(H,H) groups
 At 1.5 times of:
  All C(H,H,H) groups, All N(H) groups, All O(H) groups, All O(H,H) groups
2. Restrained distances
 C22-C21 = C22-C21A = C21A-C20A = C21-C20 = C20A-C19A = C20-C19 = C19A-C18 =
 C19-C18 = C23-C18
 1.39 with sigma of 0.02
 O2N-N1N = O3N-N1N = O4N-N1N
 1.24 with sigma of 0.02
 O12-H12
 0.85 with sigma of 0.02
 O15-H15
 0.85 with sigma of 0.02
 O14-H14
 0.85 with sigma of 0.02
 O13-H13
 0.85 with sigma of 0.02
 H17A-O17
 0.85 with sigma of 0.02
3. Uiso/Uaniso restraints and constraints
C19 \\sim C20 \\sim C21 \\sim C19A \\sim C20A \\sim C21A: within 1.7A with
sigma of 0.02 and sigma for terminal atoms of 0.04 within 1.7A
O2N \\sim O3N \\sim O4N \\sim N1N: within 1.7A with sigma of 0.02 and sigma for
terminal atoms of 0.04 within 1.7A
4. Others
 Fixed Sof: C19(0.5) H19(0.5) C20(0.5) H20(0.5) C21(0.5) H21(0.5) C19A(0.5)
 H19A(0.5) C20A(0.5) H20A(0.5) C21A(0.5) H21A(0.5) O2N(0.5) O3N(0.5) O4N(0.5)
 N1N(0.5) O5W(0.5)
5.a Free rotating group:
 O1W(H1WA,H1WB), O2W(H2WA,H2WB), O3W(H3WA,H3WB)
5.b Rotating group:
 O16(H16A,H16B), O18(H18A,H18B)
5.c Secondary CH2 refined with riding coordinates:
 C9(H9A,H9B), C25(H25A,H25B)
5.d Aromatic/amide H refined with riding coordinates:
 C3(H3), C4(H4), C5(H5), C8(H8), C11(H11), C12(H12A), C13(H13A), C19(H19),
 C20(H20), C21(H21), C24(H24), C27(H27), C28(H28), C29(H29), C35(H35), C36(H36),
  C37(H37), C40(H40), C19A(H19A), C20A(H20A), C21A(H21A)
5.e Idealised Me refined as rotating group:
 C1(H1A,H1B,H1C), C16(H16C,H16D,H16E), C17(H17C,H17D,H17E), C32(H32A,H32B,
 H32C), C33(H33A,H33B,H33C)
;
_platon_squeeze_void_probe_radius 1.20
_olex2_submission_special_instructions 'No special instructions were received'

loop_
_space_group_symop_operation_xyz
'x, y, z'
'-x, y, -z+1/2'
'x+1/2, y+1/2, z'
'-x+1/2, y+1/2, -z+1/2'
'-x, -y, -z'
'x, -y, z-1/2'
'-x+1/2, -y+1/2, -z'
'x+1/2, -y+1/2, z-1/2'

loop_
_atom_site_label
_atom_site_type_symbol
_atom_site_fract_x
_atom_site_fract_y
_atom_site_fract_z
_atom_site_U_iso_or_equiv
_atom_site_adp_type
_atom_site_occupancy
_atom_site_site_symmetry_order
_atom_site_calc_flag
_atom_site_refinement_flags_posn
_atom_site_refinement_flags_adp
_atom_site_refinement_flags_occupancy
_atom_site_disorder_assembly
_atom_site_disorder_group
Tb1 Tb 0.13845(2) 0.41841(2) 0.28218(2) 0.02310(16) Uani 1 1 d . . . . .
Tb2 Tb 0.000000 0.51205(2) 0.250000 0.02157(17) Uani 1 2 d S T P . .
Ni1 Ni 0.14582(4) 0.55064(4) 0.21367(5) 0.0264(3) Uani 1 1 d . . . . .
Ni2 Ni 0.11002(4) 0.27598(4) 0.26380(5) 0.0252(3) Uani 1 1 d . . . . .
Ni3 Ni 0.000000 0.36101(6) 0.250000 0.0215(3) Uani 1 2 d S T P . .
O1 O 0.3215(3) 0.4642(3) 0.1713(3) 0.0452(16) Uani 1 1 d . . . . .
O2 O 0.2179(3) 0.5143(2) 0.1808(3) 0.0333(13) Uani 1 1 d . . . . .
O3 O 0.0703(2) 0.5869(2) 0.2483(3) 0.0278(12) Uani 1 1 d . . . . .
O4 O 0.0683(3) 0.6476(3) 0.3598(3) 0.0393(15) Uani 1 1 d . . . . .
O5 O 0.2487(2) 0.4037(3) 0.3310(3) 0.0346(13) Uani 1 1 d . . . . .
O6 O 0.1599(2) 0.3309(2) 0.3242(3) 0.0269(12) Uani 1 1 d . . . . .
O7 O 0.0559(2) 0.2281(2) 0.2038(3) 0.0319(13) Uani 1 1 d . . . . .
O8 O -0.0035(4) 0.1836(3) 0.1017(4) 0.066(2) Uani 1 1 d . . . . .
O9 O 0.2059(3) 0.6089(3) 0.2728(3) 0.0402(15) Uani 1 1 d . . . . .
O10 O 0.1657(2) 0.5104(2) 0.3024(3) 0.0296(13) Uani 1 1 d . . . . .
O11 O 0.1422(3) 0.4345(3) 0.4011(3) 0.0322(13) Uani 1 1 d . . . . .
O12 O 0.0883(2) 0.4811(2) 0.2013(2) 0.0243(11) Uani 1 1 d D . . . .
O13 O 0.0386(2) 0.4262(2) 0.3059(3) 0.0226(11) Uani 1 1 d D . . . .
H13 H 0.018(4) 0.421(4) 0.338(3) 0.034 Uiso 1 1 d D U . . .
O14 O 0.0822(2) 0.3514(2) 0.2180(2) 0.0249(12) Uani 1 1 d D . . . .
H14 H 0.083(4) 0.350(4) 0.1764(12) 0.037 Uiso 1 1 d D U . . .
O15 O 0.0347(2) 0.2954(2) 0.3163(3) 0.0269(12) Uani 1 1 d D . . . .
H15 H 0.004(3) 0.273(3) 0.315(5) 0.040 Uiso 1 1 d D U . . .
O16 O 0.2002(3) 0.4069(3) 0.1935(3) 0.0340(13) Uani 1 1 d . . . . .
H16A H 0.227194 0.378535 0.201880 0.051 Uiso 1 1 d R U . . .
H16B H 0.224053 0.437367 0.190016 0.051 Uiso 1 1 d R U . . .
O17 O -0.0334(3) 0.5364(3) 0.1379(3) 0.0305(14) Uani 1 1 d D . . . .
O18 O 0.1765(3) 0.2627(3) 0.2006(3) 0.0420(15) Uani 1 1 d . . . . .
H18A H 0.173531 0.227876 0.183785 0.063 Uiso 1 1 d R U . . .
H18B H 0.213195 0.263028 0.222724 0.063 Uiso 1 1 d R U . . .
N1 N 0.1353(3) 0.5993(3) 0.1324(3) 0.0316(16) Uani 1 1 d . . . . .
N2 N 0.1360(3) 0.2103(3) 0.3218(3) 0.0349(16) Uani 1 1 d . . . . .
C1 C 0.3766(5) 0.4352(5) 0.1658(6) 0.064(3) Uani 1 1 d . . . . .
H1A H 0.373238 0.413330 0.124770 0.097 Uiso 1 1 calc R U . . .
H1B H 0.385123 0.409494 0.203333 0.097 Uiso 1 1 calc R U . . .
H1C H 0.409672 0.462657 0.165496 0.097 Uiso 1 1 calc R U . . .
C2 C 0.3047(4) 0.5045(4) 0.1255(4) 0.036(2) Uani 1 1 d . . . . .
C3 C 0.3387(4) 0.5199(4) 0.0749(4) 0.039(2) Uani 1 1 d . . . . .
H3 H 0.376350 0.501721 0.071050 0.047 Uiso 1 1 calc R U . . .
C4 C 0.3183(4) 0.5617(4) 0.0298(4) 0.041(2) Uani 1 1 d . . . . .
H4 H 0.341417 0.571539 -0.005035 0.049 Uiso 1 1 calc R U . . .
C5 C 0.2637(5) 0.5887(4) 0.0363(4) 0.040(2) Uani 1 1 d . . . . .
H5 H 0.249858 0.617458 0.005796 0.047 Uiso 1 1 calc R U . . .
C6 C 0.2289(4) 0.5744(4) 0.0868(4) 0.033(2) Uani 1 1 d . . . . .
C7 C 0.2486(4) 0.5313(4) 0.1319(4) 0.0320(19) Uani 1 1 d . . . . .
C8 C 0.1715(4) 0.6034(4) 0.0891(4) 0.0334(19) Uani 1 1 d . . . . .
H8 H 0.159802 0.628390 0.053589 0.040 Uiso 1 1 calc R U . . .
C9 C 0.0803(4) 0.6358(4) 0.1250(4) 0.035(2) Uani 1 1 d . . . . .
H9A H 0.043498 0.611948 0.118194 0.043 Uiso 1 1 calc R U . . .
H9B H 0.081185 0.660694 0.086045 0.043 Uiso 1 1 calc R U . . .
C10 C 0.0784(4) 0.6712(4) 0.1858(4) 0.0348(19) Uani 1 1 d . . . . .
C11 C 0.0815(4) 0.7308(4) 0.1826(5) 0.040(2) Uani 1 1 d . . . . .
H11 H 0.084975 0.749072 0.141714 0.048 Uiso 1 1 calc R U . . .
C12 C 0.0795(4) 0.7618(4) 0.2383(5) 0.044(2) Uani 1 1 d . . . . .
H12A H 0.080678 0.801955 0.235664 0.053 Uiso 1 1 calc R U . . .
C13 C 0.0758(4) 0.7363(4) 0.2990(5) 0.039(2) Uani 1 1 d . . . . .
H13A H 0.075490 0.758436 0.337813 0.046 Uiso 1 1 calc R U . . .
C14 C 0.0725(4) 0.6769(4) 0.3019(4) 0.0302(18) Uani 1 1 d . . . . .
C15 C 0.0727(4) 0.6428(3) 0.2455(4) 0.0307(18) Uani 1 1 d . . . . .
C16 C 0.0706(5) 0.6787(4) 0.4198(5) 0.050(3) Uani 1 1 d . . . . .
H16C H 0.109488 0.698430 0.427549 0.076 Uiso 1 1 calc R U . . .
H16D H 0.066204 0.652596 0.456334 0.076 Uiso 1 1 calc R U . . .
H16E H 0.037507 0.706376 0.416862 0.076 Uiso 1 1 calc R U . . .
C17 C -0.0346(7) 0.1615(7) 0.0434(6) 0.100(6) Uani 1 1 d . . . . .
H17C H -0.006153 0.140484 0.018959 0.150 Uiso 1 1 calc R U . . .
H17D H -0.052440 0.192577 0.016071 0.150 Uiso 1 1 calc R U . . .
H17E H -0.066817 0.135994 0.054586 0.150 Uiso 1 1 calc R U . . .
C18 C 0.0271(6) 0.1452(4) 0.1457(6) 0.066(3) Uani 1 1 d D . . . .
C19 C 0.0138(15) 0.0874(8) 0.142(2) 0.079(9) Uani 0.5 1 d D U P A 1
H19 H -0.014690 0.071496 0.109501 0.094 Uiso 0.5 1 calc R U P A 1
C20 C 0.0458(15) 0.0552(13) 0.1914(19) 0.087(9) Uani 0.5 1 d D U P A 1
H20 H 0.040920 0.015302 0.190556 0.105 Uiso 0.5 1 calc R U P A 1
C21 C 0.0849(18) 0.0795(8) 0.242(2) 0.084(10) Uani 0.5 1 d D U P A 1
H21 H 0.105852 0.055664 0.273917 0.101 Uiso 0.5 1 calc R U P A 1
C22 C 0.0942(5) 0.1376(4) 0.2459(5) 0.055(3) Uani 1 1 d D . . . .
C23 C 0.0598(4) 0.1721(4) 0.1994(5) 0.044(2) Uani 1 1 d D . . . .
C24 C 0.1262(5) 0.1589(4) 0.3062(5) 0.046(2) Uani 1 1 d . . . . .
H24 H 0.141569 0.131407 0.337607 0.055 Uiso 1 1 calc R U . . .
C25 C 0.1649(4) 0.2230(4) 0.3885(4) 0.036(2) Uani 1 1 d . . . . .
H25A H 0.178440 0.187099 0.410392 0.043 Uiso 1 1 calc R U . . .
H25B H 0.134381 0.240243 0.414458 0.043 Uiso 1 1 calc R U . . .
C26 C 0.2183(4) 0.2624(4) 0.3890(4) 0.0304(18) Uani 1 1 d . . . . .
C27 C 0.2739(4) 0.2478(4) 0.4242(4) 0.034(2) Uani 1 1 d . . . . .
H27 H 0.278607 0.211941 0.445017 0.041 Uiso 1 1 calc R U . . .
C28 C 0.3215(4) 0.2854(4) 0.4286(4) 0.038(2) Uani 1 1 d . . . . .
H28 H 0.358526 0.275483 0.453747 0.045 Uiso 1 1 calc R U . . .
C29 C 0.3165(4) 0.3374(4) 0.3969(4) 0.035(2) Uani 1 1 d . . . . .
H29 H 0.350248 0.362319 0.398337 0.042 Uiso 1 1 calc R U . . .
C30 C 0.2612(3) 0.3522(3) 0.3631(4) 0.0266(17) Uani 1 1 d . . . . .
C31 C 0.2119(3) 0.3148(3) 0.3584(4) 0.0247(16) Uani 1 1 d . . . . .
C32 C 0.2974(4) 0.4422(4) 0.3290(5) 0.042(2) Uani 1 1 d . . . . .
H32A H 0.309864 0.456341 0.373506 0.062 Uiso 1 1 calc R U . . .
H32B H 0.284375 0.473995 0.300088 0.062 Uiso 1 1 calc R U . . .
H32C H 0.331590 0.422897 0.312029 0.062 Uiso 1 1 calc R U . . .
C33 C 0.2302(5) 0.6621(4) 0.2547(6) 0.052(3) Uani 1 1 d . . . . .
H33A H 0.210677 0.692833 0.276879 0.078 Uiso 1 1 calc R U . . .
H33B H 0.222693 0.667160 0.206908 0.078 Uiso 1 1 calc R U . . .
H33C H 0.273954 0.662838 0.268036 0.078 Uiso 1 1 calc R U . . .
C34 C 0.2082(4) 0.5970(4) 0.3386(5) 0.041(2) Uani 1 1 d . . . . .
C35 C 0.2273(6) 0.6333(4) 0.3881(6) 0.060(3) Uani 1 1 d . . . . .
H35 H 0.242937 0.669399 0.378304 0.072 Uiso 1 1 calc R U . . .
C36 C 0.2237(7) 0.6170(5) 0.4548(6) 0.073(4) Uani 1 1 d . . . . .
H36 H 0.237097 0.642476 0.489304 0.087 Uiso 1 1 calc R U . . .
C37 C 0.2015(6) 0.5656(5) 0.4695(6) 0.064(3) Uani 1 1 d . . . . .
H37 H 0.198569 0.555392 0.514079 0.076 Uiso 1 1 calc R U . . .
C38 C 0.1828(4) 0.5278(4) 0.4186(4) 0.041(2) Uani 1 1 d . . . . .
C39 C 0.1854(4) 0.5429(3) 0.3530(4) 0.0300(18) Uani 1 1 d . . . . .
C40 C 0.1579(4) 0.4751(4) 0.4366(4) 0.0337(19) Uani 1 1 d . . . . .
H40 H 0.152775 0.470848 0.481913 0.040 Uiso 1 1 calc R U . . .
C19A C 0.0393(17) 0.0883(9) 0.137(2) 0.092(9) Uani 0.5 1 d D U P A 2
H19A H 0.017975 0.070838 0.099411 0.110 Uiso 0.5 1 calc R U P A 2
C20A C 0.0791(15) 0.0537(12) 0.1760(19) 0.089(9) Uani 0.5 1 d D U P A 2
H20A H 0.086890 0.015317 0.165843 0.107 Uiso 0.5 1 calc R U P A 2
C21A C 0.1060(19) 0.0813(9) 0.232(2) 0.083(10) Uani 0.5 1 d D U P A 2
H21A H 0.133864 0.060796 0.261323 0.100 Uiso 0.5 1 calc R U P A 2
O2N O 0.2357(10) 0.2708(8) 0.0679(10) 0.089(5) Uani 0.5 1 d D U P B 1
O3N O 0.3276(12) 0.3041(11) 0.0868(13) 0.088(7) Uani 0.5 1 d D U P B 1
O4N O 0.2990(9) 0.2619(8) -0.0038(9) 0.080(5) Uani 0.5 1 d D U P B 1
N1N N 0.2884(10) 0.2765(9) 0.0529(10) 0.075(5) Uani 0.5 1 d D U P B 1
H12 H 0.079(7) 0.464(6) 0.165(4) 0.113 Uiso 1 1 d D U . . .
O1W O 0.2844(3) 0.3201(3) 0.2053(4) 0.0508(18) Uani 1 1 d G . . . .
H1WA H 0.313048 0.300628 0.227401 0.076 Uiso 1 1 d G U . . .
H1WB H 0.295335 0.321892 0.165571 0.076 Uiso 1 1 d G U . . .
O2W O 0.0719(3) 0.3357(3) 0.4403(3) 0.0517(18) Uani 1 1 d G . . . .
H2WA H 0.048486 0.310281 0.455315 0.078 Uiso 1 1 d G U . . .
H2WB H 0.050076 0.366284 0.437144 0.078 Uiso 1 1 d G U . . .
O3W O 0.1049(5) 0.2565(6) 0.0778(4) 0.100(4) Uani 1 1 d G . . . .
H3WA H 0.092334 0.279609 0.046143 0.149 Uiso 1 1 d G U . . .
H3WB H 0.073801 0.242777 0.095236 0.149 Uiso 1 1 d G U . . .
O5W O 0.3063(13) 0.2885(15) 0.0828(16) 0.079(8) Uiso 0.5 1 d . . P C 2
H17A H -0.030(7) 0.527(6) 0.098(3) 0.119 Uiso 1 1 d D U . . .
H17B H -0.053(4) 0.557(4) 0.135(4) 0.02(3) Uiso 1 1 d . . . . .

loop_
_atom_site_aniso_label
_atom_site_aniso_U_11
_atom_site_aniso_U_22
_atom_site_aniso_U_33
_atom_site_aniso_U_23
_atom_site_aniso_U_13
_atom_site_aniso_U_12
Tb1 0.0191(2) 0.0216(3) 0.0284(2) 0.00112(14) 0.00133(16) -0.00070(14)
Tb2 0.0205(3) 0.0192(3) 0.0250(3) 0.000 0.0027(2) 0.000
Ni1 0.0260(5) 0.0236(6) 0.0303(5) 0.0025(4) 0.0065(4) -0.0035(4)
Ni2 0.0241(5) 0.0211(6) 0.0295(5) 0.0001(4) -0.0011(4) 0.0026(4)
Ni3 0.0184(6) 0.0204(7) 0.0256(7) 0.000 0.0020(5) 0.000
O1 0.033(3) 0.048(4) 0.059(4) 0.012(3) 0.026(3) 0.006(3)
O2 0.034(3) 0.026(3) 0.044(3) 0.006(3) 0.020(3) -0.004(2)
O3 0.022(3) 0.029(3) 0.033(3) 0.003(2) 0.009(2) -0.002(2)
O4 0.049(4) 0.035(4) 0.034(3) -0.007(3) 0.004(3) -0.011(3)
O5 0.024(3) 0.035(3) 0.044(3) 0.000(3) 0.000(2) -0.006(3)
O6 0.020(2) 0.020(3) 0.040(3) 0.007(2) -0.003(2) 0.003(2)
O7 0.028(3) 0.025(3) 0.041(3) -0.007(3) -0.002(2) 0.005(2)
O8 0.083(6) 0.047(5) 0.059(4) -0.021(4) -0.032(4) 0.017(4)
O9 0.039(3) 0.037(4) 0.044(3) 0.003(3) 0.000(3) -0.011(3)
O10 0.028(3) 0.032(3) 0.029(3) -0.004(2) 0.002(2) -0.005(2)
O11 0.028(3) 0.038(4) 0.031(3) 0.006(3) 0.006(2) 0.003(3)
O12 0.023(3) 0.024(3) 0.025(3) 0.001(2) 0.001(2) 0.000(2)
O13 0.015(3) 0.028(3) 0.025(3) 0.001(2) 0.005(2) -0.001(2)
O14 0.020(2) 0.028(3) 0.026(3) 0.005(2) 0.001(2) 0.008(2)
O15 0.023(3) 0.022(3) 0.035(3) 0.000(2) 0.001(2) 0.000(2)
O16 0.029(3) 0.032(3) 0.043(3) 0.001(3) 0.010(3) 0.005(3)
O17 0.036(3) 0.023(3) 0.032(3) 0.005(3) -0.002(3) 0.007(3)
O18 0.035(3) 0.045(4) 0.046(4) -0.001(3) 0.003(3) 0.021(3)
N1 0.038(4) 0.020(4) 0.038(4) 0.005(3) 0.013(3) -0.004(3)
N2 0.036(4) 0.033(4) 0.035(4) -0.004(3) -0.001(3) 0.002(3)
C1 0.059(7) 0.065(8) 0.075(8) 0.025(6) 0.037(6) 0.026(6)
C2 0.035(5) 0.037(5) 0.039(5) -0.004(4) 0.014(4) -0.010(4)
C3 0.033(5) 0.045(6) 0.040(5) -0.012(4) 0.009(4) 0.002(4)
C4 0.048(6) 0.050(6) 0.027(4) -0.007(4) 0.017(4) -0.019(5)
C5 0.058(6) 0.033(5) 0.028(4) -0.002(4) 0.006(4) -0.014(4)
C6 0.037(5) 0.038(5) 0.026(4) -0.004(3) 0.008(4) -0.012(4)
C7 0.034(4) 0.029(5) 0.035(4) -0.009(4) 0.011(4) -0.008(4)
C8 0.045(5) 0.029(5) 0.027(4) -0.003(3) 0.007(4) -0.007(4)
C9 0.038(5) 0.031(5) 0.039(5) 0.010(4) 0.011(4) -0.004(4)
C10 0.033(4) 0.030(5) 0.043(5) 0.008(4) 0.008(4) 0.001(4)
C11 0.034(5) 0.032(5) 0.056(6) 0.011(4) 0.016(4) -0.007(4)
C12 0.039(5) 0.031(5) 0.064(6) 0.011(5) 0.013(5) -0.003(4)
C13 0.047(5) 0.015(4) 0.056(5) -0.002(4) 0.012(4) -0.004(4)
C14 0.026(4) 0.021(4) 0.044(5) 0.000(4) 0.009(4) 0.000(3)
C15 0.031(4) 0.021(4) 0.042(5) -0.003(3) 0.012(4) -0.002(3)
C16 0.064(7) 0.040(6) 0.046(6) -0.007(5) 0.001(5) -0.013(5)
C17 0.111(12) 0.106(12) 0.069(8) -0.051(8) -0.050(8) 0.044(10)
C18 0.089(9) 0.043(7) 0.061(7) -0.014(5) -0.022(6) 0.012(6)
C19 0.08(2) 0.045(11) 0.097(14) -0.030(10) -0.037(18) -0.002(11)
C20 0.097(19) 0.054(9) 0.101(14) -0.017(9) -0.039(16) 0.006(11)
C21 0.09(2) 0.053(10) 0.092(15) -0.016(10) -0.049(17) 0.007(11)
C22 0.080(8) 0.029(5) 0.051(6) -0.006(4) -0.021(5) -0.004(5)
C23 0.049(5) 0.032(5) 0.048(5) -0.009(4) -0.008(4) 0.000(4)
C24 0.053(6) 0.036(6) 0.046(5) 0.008(4) -0.004(4) 0.002(5)
C25 0.035(5) 0.044(6) 0.026(4) 0.007(4) -0.006(3) 0.006(4)
C26 0.031(4) 0.029(5) 0.029(4) -0.001(3) -0.003(3) -0.002(4)
C27 0.033(4) 0.040(5) 0.028(4) 0.000(4) 0.000(3) 0.018(4)
C28 0.032(5) 0.058(6) 0.021(4) -0.008(4) -0.006(3) 0.018(4)
C29 0.033(4) 0.049(6) 0.025(4) -0.008(4) 0.009(3) 0.005(4)
C30 0.027(4) 0.028(4) 0.026(4) -0.001(3) 0.007(3) 0.008(3)
C31 0.017(3) 0.033(5) 0.024(4) -0.002(3) 0.004(3) 0.003(3)
C32 0.029(4) 0.043(6) 0.053(6) 0.004(5) 0.002(4) -0.010(4)
C33 0.050(6) 0.039(6) 0.068(7) 0.000(5) 0.009(5) -0.020(5)
C34 0.033(5) 0.039(5) 0.050(5) -0.003(4) -0.001(4) -0.009(4)
C35 0.076(8) 0.023(5) 0.078(8) -0.010(5) -0.006(6) -0.019(5)
C36 0.110(11) 0.047(7) 0.056(7) -0.013(6) -0.013(7) -0.023(7)
C37 0.093(9) 0.054(7) 0.040(6) -0.005(5) -0.011(6) -0.006(7)
C38 0.047(5) 0.037(5) 0.038(5) -0.007(4) -0.006(4) -0.003(4)
C39 0.029(4) 0.021(4) 0.037(4) -0.006(3) -0.007(3) -0.007(3)
C40 0.041(5) 0.028(5) 0.031(4) -0.002(4) -0.001(4) 0.009(4)
C19A 0.11(2) 0.054(10) 0.102(14) -0.040(10) -0.038(19) 0.017(11)
C20A 0.11(2) 0.049(9) 0.098(15) -0.015(9) -0.040(17) 0.025(11)
C21A 0.10(2) 0.051(10) 0.086(15) -0.021(9) -0.053(16) 0.014(11)
O2N 0.120(14) 0.054(10) 0.095(12) 0.011(9) 0.027(11) 0.013(11)
O3N 0.100(19) 0.068(15) 0.092(15) 0.009(12) -0.002(14) 0.007(14)
O4N 0.098(12) 0.063(10) 0.085(11) 0.017(9) 0.027(10) 0.029(9)
N1N 0.098(13) 0.050(10) 0.080(12) 0.018(10) 0.020(11) 0.024(10)
O1W 0.035(4) 0.049(5) 0.070(5) 0.012(4) 0.013(3) 0.014(3)
O2W 0.064(4) 0.057(5) 0.033(3) 0.004(3) 0.002(3) -0.006(4)
O3W 0.091(7) 0.160(12) 0.049(5) 0.001(6) 0.013(5) 0.018(7)

loop_
_atom_type_symbol
_atom_type_description
_atom_type_scat_dispersion_real
_atom_type_scat_dispersion_imag
_atom_type_scat_source
C C 0.0033 0.0016 'International Tables Vol C Tables 4.2.6.8 and 6.1.1.4'
H H 0.0000 0.0000 'International Tables Vol C Tables 4.2.6.8 and 6.1.1.4'
N N 0.0061 0.0033 'International Tables Vol C Tables 4.2.6.8 and 6.1.1.4'
Ni Ni 0.3393 1.1124 'International Tables Vol C Tables 4.2.6.8 and 6.1.1.4'
O O 0.0106 0.0060 'International Tables Vol C Tables 4.2.6.8 and 6.1.1.4'
Tb Tb -0.1723 4.1537 'International Tables Vol C Tables 4.2.6.8 and 6.1.1.4'

loop_
_geom_angle_atom_site_label_1
_geom_angle_atom_site_label_2
_geom_angle_atom_site_label_3
_geom_angle
_geom_angle_site_symmetry_1
_geom_angle_site_symmetry_3
_geom_angle_publ_flag
Ni1 Tb1 Tb2 58.038(19) . . ?
Ni1 Tb1 Ni2 149.59(3) . . ?
Ni2 Tb1 Tb2 114.64(2) . . ?
Ni3 Tb1 Tb2 59.56(2) . . ?
Ni3 Tb1 Ni1 111.70(3) . . ?
Ni3 Tb1 Ni2 55.24(3) . . ?
O5 Tb1 Tb2 150.40(14) . . ?
O5 Tb1 Ni1 101.38(14) . . ?
O5 Tb1 Ni2 93.77(14) . . ?
O5 Tb1 Ni3 146.69(14) . . ?
O6 Tb1 Tb2 137.03(13) . . ?
O6 Tb1 Ni1 164.93(13) . . ?
O6 Tb1 Ni2 34.74(13) . . ?
O6 Tb1 Ni3 81.79(13) . . ?
O6 Tb1 O5 64.90(19) . . ?
O6 Tb1 O10 139.29(19) . . ?
O6 Tb1 O11 77.4(2) . . ?
O6 Tb1 O12 152.26(18) . . ?
O6 Tb1 O13 99.22(19) . . ?
O6 Tb1 O14 70.86(18) . . ?
O6 Tb1 O16 93.9(2) . . ?
O10 Tb1 Tb2 70.71(14) . . ?
O10 Tb1 Ni1 35.31(14) . . ?
O10 Tb1 Ni2 173.91(14) . . ?
O10 Tb1 Ni3 129.75(14) . . ?
O10 Tb1 O5 80.53(19) . . ?
O10 Tb1 O11 72.1(2) . . ?
O10 Tb1 O12 68.39(18) . . ?
O10 Tb1 O13 97.29(19) . . ?
O10 Tb1 O14 149.84(18) . . ?
O10 Tb1 O16 94.8(2) . . ?
O11 Tb1 Tb2 91.31(13) . . ?
O11 Tb1 Ni1 105.33(14) . . ?
O11 Tb1 Ni2 104.27(14) . . ?
O11 Tb1 Ni3 100.98(13) . . ?
O11 Tb1 O5 72.84(19) . . ?
O12 Tb1 Tb2 38.02(12) . . ?
O12 Tb1 Ni1 36.65(13) . . ?
O12 Tb1 Ni2 117.53(13) . . ?
O12 Tb1 Ni3 76.52(13) . . ?
O12 Tb1 O5 134.78(18) . . ?
O12 Tb1 O11 123.38(19) . . ?
O13 Tb1 Tb2 38.37(13) . . ?
O13 Tb1 Ni1 95.74(13) . . ?
O13 Tb1 Ni2 86.14(13) . . ?
O13 Tb1 Ni3 36.93(13) . . ?
O13 Tb1 O5 145.11(18) . . ?
O13 Tb1 O11 73.40(18) . . ?
O13 Tb1 O12 73.24(18) . . ?
O13 Tb1 O14 72.87(18) . . ?
O13 Tb1 O16 143.07(19) . . ?
O14 Tb1 Tb2 85.59(12) . . ?
O14 Tb1 Ni1 115.80(13) . . ?
O14 Tb1 Ni2 36.13(12) . . ?
O14 Tb1 Ni3 36.05(12) . . ?
O14 Tb1 O5 123.91(18) . . ?
O14 Tb1 O11 128.44(19) . . ?
O14 Tb1 O12 81.44(18) . . ?
O14 Tb1 O16 79.26(19) . . ?
O16 Tb1 Tb2 116.97(14) . . ?
O16 Tb1 Ni1 74.96(15) . . ?
O16 Tb1 Ni2 85.36(15) . . ?
O16 Tb1 Ni3 112.97(14) . . ?
O16 Tb1 O5 71.38(19) . . ?
O16 Tb1 O11 143.45(19) . . ?
O16 Tb1 O12 79.13(19) . . ?
Tb1 Tb2 Tb1 108.50(2) 2 . ?
O3 Tb2 Tb1 163.81(13) 2 . ?
O3 Tb2 Tb1 85.14(13) 2 2 ?
O3 Tb2 Tb1 85.14(13) . . ?
O3 Tb2 Tb1 163.81(13) . 2 ?
O3 Tb2 O3 82.9(3) . 2 ?
O3 Tb2 O12 69.72(19) . . ?
O3 Tb2 O12 143.41(18) . 2 ?
O3 Tb2 O12 143.41(18) 2 . ?
O3 Tb2 O12 69.72(19) 2 2 ?
O3 Tb2 O13 115.48(18) . . ?
O3 Tb2 O13 144.75(18) . 2 ?
O3 Tb2 O13 144.74(18) 2 . ?
O3 Tb2 O13 115.48(18) 2 2 ?
O3 Tb2 O17 72.4(2) 2 . ?
O3 Tb2 O17 86.8(2) . . ?
O3 Tb2 O17 72.4(2) . 2 ?
O3 Tb2 O17 86.8(2) 2 2 ?
O12 Tb2 Tb1 115.62(13) 2 . ?
O12 Tb2 Tb1 115.62(13) . 2 ?
O12 Tb2 Tb1 37.98(12) 2 2 ?
O12 Tb2 Tb1 37.98(12) . . ?
O12 Tb2 O12 144.6(3) 2 . ?
O12 Tb2 O13 79.33(17) 2 . ?
O12 Tb2 O13 71.26(18) 2 2 ?
O12 Tb2 O13 71.26(18) . . ?
O12 Tb2 O13 79.33(17) . 2 ?
O13 Tb2 Tb1 36.30(12) . . ?
O13 Tb2 Tb1 80.43(12) . 2 ?
O13 Tb2 Tb1 80.43(12) 2 . ?
O13 Tb2 Tb1 36.30(12) 2 2 ?
O13 Tb2 O13 67.4(2) 2 . ?
O17 Tb2 Tb1 79.15(15) 2 . ?
O17 Tb2 Tb1 117.89(17) 2 2 ?
O17 Tb2 Tb1 79.15(15) . 2 ?
O17 Tb2 Tb1 117.89(17) . . ?
O17 Tb2 O12 106.6(2) . 2 ?
O17 Tb2 O12 82.0(2) . . ?
O17 Tb2 O12 82.0(2) 2 2 ?
O17 Tb2 O12 106.6(2) 2 . ?
O17 Tb2 O13 72.2(2) 2 . ?
O17 Tb2 O13 134.7(2) . . ?
O17 Tb2 O13 134.7(2) 2 2 ?
O17 Tb2 O13 72.2(2) . 2 ?
O17 Tb2 O17 152.3(3) . 2 ?
O2 Ni1 Tb1 79.63(16) . . ?
O2 Ni1 O3 178.9(2) . . ?
O2 Ni1 O9 89.6(2) . . ?
O2 Ni1 O10 89.6(2) . . ?
O2 Ni1 O12 97.1(2) . . ?
O2 Ni1 N1 89.7(3) . . ?
O3 Ni1 Tb1 99.31(15) . . ?
O3 Ni1 O9 91.1(2) . . ?
O3 Ni1 O12 81.9(2) . . ?
O9 Ni1 Tb1 113.63(17) . . ?
O10 Ni1 Tb1 40.00(15) . . ?
O10 Ni1 O3 89.8(2) . . ?
O10 Ni1 O9 75.1(2) . . ?
O10 Ni1 O12 79.2(2) . . ?
O12 Ni1 Tb1 43.57(14) . . ?
O12 Ni1 O9 153.4(2) . . ?
N1 Ni1 Tb1 148.2(2) . . ?
N1 Ni1 O3 91.0(3) . . ?
N1 Ni1 O9 96.0(3) . . ?
N1 Ni1 O10 171.2(3) . . ?
N1 Ni1 O12 109.6(2) . . ?
O6 Ni2 Tb1 39.45(14) . . ?
O6 Ni2 O14 80.9(2) . . ?
O6 Ni2 O15 87.9(2) . . ?
O6 Ni2 O18 95.5(2) . . ?
O7 Ni2 Tb1 136.03(17) . . ?
O7 Ni2 O6 174.8(2) . . ?
O7 Ni2 O14 94.6(2) . . ?
O7 Ni2 O15 88.7(2) . . ?
O7 Ni2 O18 87.3(3) . . ?
O7 Ni2 N2 92.4(3) . . ?
O14 Ni2 Tb1 41.50(15) . . ?
O14 Ni2 O15 80.2(2) . . ?
O14 Ni2 O18 92.7(2) . . ?
O15 Ni2 Tb1 83.03(15) . . ?
O18 Ni2 Tb1 94.7(2) . . ?
O18 Ni2 O15 171.5(2) . . ?
N2 Ni2 Tb1 131.1(2) . . ?
N2 Ni2 O6 91.8(2) . . ?
N2 Ni2 O14 170.5(3) . . ?
N2 Ni2 O15 93.5(3) . . ?
N2 Ni2 O18 94.1(3) . . ?
Tb1 Ni3 Tb1 132.38(5) . 2 ?
O13 Ni3 Tb1 97.19(15) . 2 ?
O13 Ni3 Tb1 42.94(14) . . ?
O13 Ni3 Tb1 97.19(15) 2 . ?
O13 Ni3 Tb1 42.94(14) 2 2 ?
O13 Ni3 O13 82.5(3) 2 . ?
O13 Ni3 O15 95.2(2) 2 2 ?
O13 Ni3 O15 174.0(2) 2 . ?
O13 Ni3 O15 95.2(2) . . ?
O13 Ni3 O15 174.0(2) . 2 ?
O14 Ni3 Tb1 145.41(14) 2 . ?
O14 Ni3 Tb1 42.95(16) 2 2 ?
O14 Ni3 Tb1 42.95(16) . . ?
O14 Ni3 Tb1 145.41(14) . 2 ?
O14 Ni3 O13 85.7(2) . . ?
O14 Ni3 O13 104.1(2) . 2 ?
O14 Ni3 O13 104.1(2) 2 . ?
O14 Ni3 O13 85.7(2) 2 2 ?
O14 Ni3 O14 167.0(3) 2 . ?
O14 Ni3 O15 81.2(2) . . ?
O14 Ni3 O15 89.4(2) 2 . ?
O14 Ni3 O15 81.2(2) 2 2 ?
O14 Ni3 O15 89.4(2) . 2 ?
O15 Ni3 Tb1 132.38(14) 2 . ?
O15 Ni3 Tb1 84.78(14) 2 2 ?
O15 Ni3 Tb1 132.37(14) . 2 ?
O15 Ni3 Tb1 84.78(14) . . ?
O15 Ni3 O15 87.6(3) 2 . ?
C2 O1 C1 117.4(7) . . ?
C7 O2 Ni1 128.1(5) . . ?
Ni1 O3 Tb2 104.8(2) . . ?
C15 O3 Tb2 141.2(5) . . ?
C15 O3 Ni1 111.0(5) . . ?
C14 O4 C16 118.6(7) . . ?
C30 O5 Tb1 115.9(4) . . ?
C30 O5 C32 117.3(6) . . ?
C32 O5 Tb1 126.9(5) . . ?
Ni2 O6 Tb1 105.8(2) . . ?
C31 O6 Tb1 126.3(5) . . ?
C31 O6 Ni2 121.1(5) . . ?
C23 O7 Ni2 124.8(5) . . ?
C18 O8 C17 117.4(9) . . ?
C33 O9 Ni1 129.5(6) . . ?
C34 O9 Ni1 111.7(5) . . ?
C34 O9 C33 117.2(7) . . ?
Ni1 O10 Tb1 104.7(2) . . ?
C39 O10 Tb1 138.8(5) . . ?
C39 O10 Ni1 116.3(5) . . ?
C40 O11 Tb1 133.0(6) . . ?
Tb1 O12 Tb2 104.00(19) . . ?
Tb1 O12 H12 111(10) . . ?
Tb2 O12 H12 112(10) . . ?
Ni1 O12 Tb1 99.8(2) . . ?
Ni1 O12 Tb2 103.1(2) . . ?
Ni1 O12 H12 124(10) . . ?
Tb1 O13 Tb2 105.3(2) . . ?
Tb1 O13 H13 139(6) . . ?
Tb2 O13 H13 106(6) . . ?
Ni3 O13 Tb1 100.1(2) . . ?
Ni3 O13 Tb2 105.0(2) . . ?
Ni3 O13 H13 95(6) . . ?
Tb1 O14 H14 121(6) . . ?
Ni2 O14 Tb1 102.4(2) . . ?
Ni2 O14 H14 112(7) . . ?
Ni3 O14 Tb1 101.0(2) . . ?
Ni3 O14 Ni2 100.8(2) . . ?
Ni3 O14 H14 117(6) . . ?
Ni2 O15 Ni3 94.9(2) . . ?
Ni2 O15 H15 121(6) . . ?
Ni3 O15 H15 101(6) . . ?
Tb1 O16 H16A 111.3 . . ?
Tb1 O16 H16B 110.8 . . ?
H16A O16 H16B 102.9 . . ?
Tb2 O17 H17A 142(10) . . ?
Tb2 O17 H17B 113(8) . . ?
H17A O17 H17B 105(10) . . ?
Ni2 O18 H18A 110.5 . . ?
Ni2 O18 H18B 110.8 . . ?
H18A O18 H18B 103.3 . . ?
C8 N1 Ni1 126.5(6) . . ?
C8 N1 C9 117.5(7) . . ?
C9 N1 Ni1 115.9(5) . . ?
C24 N2 Ni2 124.3(6) . . ?
C24 N2 C25 118.3(8) . . ?
C25 N2 Ni2 117.3(6) . . ?
O1 C1 H1A 109.5 . . ?
O1 C1 H1B 109.5 . . ?
O1 C1 H1C 109.5 . . ?
H1A C1 H1B 109.5 . . ?
H1A C1 H1C 109.5 . . ?
H1B C1 H1C 109.5 . . ?
O1 C2 C3 124.3(8) . . ?
O1 C2 C7 115.5(7) . . ?
C3 C2 C7 120.2(9) . . ?
C2 C3 H3 119.6 . . ?
C2 C3 C4 120.8(9) . . ?
C4 C3 H3 119.6 . . ?
C3 C4 H4 120.3 . . ?
C5 C4 C3 119.4(8) . . ?
C5 C4 H4 120.3 . . ?
C4 C5 H5 119.5 . . ?
C4 C5 C6 121.0(9) . . ?
C6 C5 H5 119.5 . . ?
C5 C6 C7 120.0(8) . . ?
C5 C6 C8 117.7(8) . . ?
C7 C6 C8 122.2(7) . . ?
O2 C7 C2 117.4(8) . . ?
O2 C7 C6 124.0(8) . . ?
C6 C7 C2 118.5(8) . . ?
N1 C8 C6 127.9(8) . . ?
N1 C8 H8 116.1 . . ?
C6 C8 H8 116.1 . . ?
N1 C9 H9A 109.8 . . ?
N1 C9 H9B 109.8 . . ?
N1 C9 C10 109.4(7) . . ?
H9A C9 H9B 108.2 . . ?
C10 C9 H9A 109.8 . . ?
C10 C9 H9B 109.8 . . ?
C11 C10 C9 120.7(8) . . ?
C15 C10 C9 117.5(8) . . ?
C15 C10 C11 121.7(8) . . ?
C10 C11 H11 120.2 . . ?
C12 C11 C10 119.6(9) . . ?
C12 C11 H11 120.2 . . ?
C11 C12 H12A 119.2 . . ?
C11 C12 C13 121.5(9) . . ?
C13 C12 H12A 119.2 . . ?
C12 C13 H13A 120.7 . . ?
C12 C13 C14 118.6(9) . . ?
C14 C13 H13A 120.7 . . ?
O4 C14 C13 122.9(8) . . ?
O4 C14 C15 114.9(7) . . ?
C15 C14 C13 122.2(8) . . ?
O3 C15 C10 121.5(8) . . ?
O3 C15 C14 122.1(8) . . ?
C14 C15 C10 116.3(8) . . ?
O4 C16 H16C 109.5 . . ?
O4 C16 H16D 109.5 . . ?
O4 C16 H16E 109.5 . . ?
H16C C16 H16D 109.5 . . ?
H16C C16 H16E 109.5 . . ?
H16D C16 H16E 109.5 . . ?
O8 C17 H17C 109.5 . . ?
O8 C17 H17D 109.5 . . ?
O8 C17 H17E 109.5 . . ?
H17C C17 H17D 109.5 . . ?
H17C C17 H17E 109.5 . . ?
H17D C17 H17E 109.5 . . ?
O8 C18 C23 112.5(8) . . ?
C19 C18 O8 121.1(16) . . ?
C19 C18 C23 124.8(18) . . ?
C19A C18 O8 129.3(19) . . ?
C19A C18 C23 116.7(18) . . ?
C18 C19 H19 122.9 . . ?
C20 C19 C18 114(2) . . ?
C20 C19 H19 122.9 . . ?
C19 C20 H20 118.8 . . ?
C19 C20 C21 122(3) . . ?
C21 C20 H20 118.8 . . ?
C20 C21 H21 119.0 . . ?
C22 C21 C20 122(3) . . ?
C22 C21 H21 119.0 . . ?
C21 C22 C23 117.6(19) . . ?
C21 C22 C24 117(2) . . ?
C23 C22 C24 123.7(8) . . ?
C21A C22 C23 120.7(19) . . ?
C21A C22 C24 115.1(18) . . ?
O7 C23 C18 118.1(8) . . ?
O7 C23 C22 124.3(8) . . ?
C18 C23 C22 117.5(9) . . ?
N2 C24 C22 127.1(9) . . ?
N2 C24 H24 116.5 . . ?
C22 C24 H24 116.5 . . ?
N2 C25 H25A 108.9 . . ?
N2 C25 H25B 108.9 . . ?
N2 C25 C26 113.4(7) . . ?
H25A C25 H25B 107.7 . . ?
C26 C25 H25A 108.9 . . ?
C26 C25 H25B 108.9 . . ?
C27 C26 C25 120.1(8) . . ?
C31 C26 C25 120.4(7) . . ?
C31 C26 C27 119.4(8) . . ?
C26 C27 H27 119.8 . . ?
C28 C27 C26 120.3(8) . . ?
C28 C27 H27 119.8 . . ?
C27 C28 H28 119.4 . . ?
C27 C28 C29 121.1(8) . . ?
C29 C28 H28 119.4 . . ?
C28 C29 H29 120.7 . . ?
C30 C29 C28 118.6(8) . . ?
C30 C29 H29 120.7 . . ?
O5 C30 C31 113.7(6) . . ?
C29 C30 O5 125.2(8) . . ?
C29 C30 C31 121.1(8) . . ?
O6 C31 C26 122.0(7) . . ?
O6 C31 C30 118.6(7) . . ?
C26 C31 C30 119.4(7) . . ?
O5 C32 H32A 109.5 . . ?
O5 C32 H32B 109.5 . . ?
O5 C32 H32C 109.5 . . ?
H32A C32 H32B 109.5 . . ?
H32A C32 H32C 109.5 . . ?
H32B C32 H32C 109.5 . . ?
O9 C33 H33A 109.5 . . ?
O9 C33 H33B 109.5 . . ?
O9 C33 H33C 109.5 . . ?
H33A C33 H33B 109.5 . . ?
H33A C33 H33C 109.5 . . ?
H33B C33 H33C 109.5 . . ?
O9 C34 C39 114.3(8) . . ?
C35 C34 O9 125.3(9) . . ?
C35 C34 C39 120.4(9) . . ?
C34 C35 H35 120.1 . . ?
C34 C35 C36 119.7(10) . . ?
C36 C35 H35 120.1 . . ?
C35 C36 H36 119.6 . . ?
C37 C36 C35 120.8(10) . . ?
C37 C36 H36 119.6 . . ?
C36 C37 H37 120.3 . . ?
C36 C37 C38 119.5(11) . . ?
C38 C37 H37 120.3 . . ?
C37 C38 C40 117.2(9) . . ?
C39 C38 C37 120.8(9) . . ?
C39 C38 C40 121.8(8) . . ?
O10 C39 C34 117.2(8) . . ?
O10 C39 C38 124.0(8) . . ?
C38 C39 C34 118.7(8) . . ?
O11 C40 C38 128.5(8) . . ?
O11 C40 H40 115.7 . . ?
C38 C40 H40 115.7 . . ?
C18 C19A H19A 116.0 . . ?
C18 C19A C20A 128(3) . . ?
C20A C19A H19A 116.0 . . ?
C19A C20A H20A 123.7 . . ?
C21A C20A C19A 113(3) . . ?
C21A C20A H20A 123.7 . . ?
C22 C21A H21A 118.5 . . ?
C20A C21A C22 123(3) . . ?
C20A C21A H21A 118.5 . . ?
N1N O2N O4N 103.2(17) . 7 ?
N1N O4N O2N 138.4(18) . 7 ?
O2N N1N O4N 118(2) . . ?
O3N N1N O2N 123(2) . . ?
O3N N1N O4N 118(2) . . ?
H1WA O1W H1WB 104.4 . . ?
H2WA O2W H2WB 104.5 . . ?
H3WA O3W H3WB 109.4 . . ?

loop_
_geom_bond_atom_site_label_1
_geom_bond_atom_site_label_2
_geom_bond_distance
_geom_bond_site_symmetry_2
_geom_bond_publ_flag
Tb1 Tb2 3.7869(6) . ?
Tb1 Ni1 3.4341(11) . ?
Tb1 Ni2 3.4374(12) . ?
Tb1 Ni3 3.3592(8) . ?
Tb1 O5 2.565(6) . ?
Tb1 O6 2.270(5) . ?
Tb1 O10 2.282(6) . ?
Tb1 O11 2.450(6) . ?
Tb1 O12 2.402(5) . ?
Tb1 O13 2.325(5) . ?
Tb1 O14 2.332(5) . ?
Tb1 O16 2.399(6) . ?
Tb2 O3 2.361(5) . ?
Tb2 O3 2.361(5) 2 ?
Tb2 O12 2.404(5) 2 ?
Tb2 O12 2.404(5) . ?
Tb2 O13 2.437(5) 2 ?
Tb2 O13 2.437(5) . ?
Tb2 O17 2.400(6) . ?
Tb2 O17 2.400(6) 2 ?
Ni1 O2 1.993(6) . ?
Ni1 O3 2.074(6) . ?
Ni1 O9 2.188(6) . ?
Ni1 O10 2.052(6) . ?
Ni1 O12 2.080(5) . ?
Ni1 N1 2.013(7) . ?
Ni2 O6 2.036(5) . ?
Ni2 O7 1.977(6) . ?
Ni2 O14 2.075(5) . ?
Ni2 O15 2.131(5) . ?
Ni2 O18 2.084(6) . ?
Ni2 N2 2.001(7) . ?
Ni3 O13 2.050(5) . ?
Ni3 O13 2.050(5) 2 ?
Ni3 O14 2.014(5) . ?
Ni3 O14 2.014(5) 2 ?
Ni3 O15 2.146(6) 2 ?
Ni3 O15 2.146(6) . ?
O1 C1 1.418(12) . ?
O1 C2 1.358(11) . ?
O2 C7 1.329(10) . ?
O3 C15 1.322(10) . ?
O4 C14 1.380(10) . ?
O4 C16 1.425(11) . ?
O5 C30 1.394(10) . ?
O5 C32 1.418(10) . ?
O6 C31 1.339(9) . ?
O7 C23 1.331(11) . ?
O8 C17 1.413(12) . ?
O8 C18 1.402(13) . ?
O9 C33 1.432(11) . ?
O9 C34 1.369(12) . ?
O10 C39 1.323(9) . ?
O11 C40 1.231(10) . ?
O12 H12 0.85(2) . ?
O13 H13 0.85(2) . ?
O14 H14 0.85(2) . ?
O15 H15 0.85(2) . ?
O16 H16A 0.9025 . ?
O16 H16B 0.9020 . ?
O17 H17A 0.85(2) . ?
O17 H17B 0.65(9) . ?
O18 H18A 0.8913 . ?
O18 H18B 0.8891 . ?
N1 C8 1.260(11) . ?
N1 C9 1.490(11) . ?
N2 C24 1.268(12) . ?
N2 C25 1.473(10) . ?
C1 H1A 0.9800 . ?
C1 H1B 0.9800 . ?
C1 H1C 0.9800 . ?
C2 C3 1.392(12) . ?
C2 C7 1.415(12) . ?
C3 H3 0.9500 . ?
C3 C4 1.392(14) . ?
C4 H4 0.9500 . ?
C4 C5 1.388(14) . ?
C5 H5 0.9500 . ?
C5 C6 1.396(12) . ?
C6 C7 1.410(13) . ?
C6 C8 1.451(13) . ?
C8 H8 0.9500 . ?
C9 H9A 0.9900 . ?
C9 H9B 0.9900 . ?
C9 C10 1.501(13) . ?
C10 C11 1.411(12) . ?
C10 C15 1.409(12) . ?
C11 H11 0.9500 . ?
C11 C12 1.358(14) . ?
C12 H12A 0.9500 . ?
C12 C13 1.390(13) . ?
C13 H13A 0.9500 . ?
C13 C14 1.407(12) . ?
C14 C15 1.407(12) . ?
C16 H16C 0.9800 . ?
C16 H16D 0.9800 . ?
C16 H16E 0.9800 . ?
C17 H17C 0.9800 . ?
C17 H17D 0.9800 . ?
C17 H17E 0.9800 . ?
C18 C19 1.396(18) . ?
C18 C23 1.403(11) . ?
C18 C19A 1.386(18) . ?
C19 H19 0.9500 . ?
C19 C20 1.390(19) . ?
C20 H20 0.9500 . ?
C20 C21 1.396(18) . ?
C21 H21 0.9500 . ?
C21 C22 1.389(18) . ?
C22 C23 1.411(14) . ?
C22 C24 1.445(13) . ?
C22 C21A 1.395(18) . ?
C24 H24 0.9500 . ?
C25 H25A 0.9900 . ?
C25 H25B 0.9900 . ?
C25 C26 1.507(12) . ?
C26 C27 1.402(11) . ?
C26 C31 1.388(11) . ?
C27 H27 0.9500 . ?
C27 C28 1.376(13) . ?
C28 H28 0.9500 . ?
C28 C29 1.388(13) . ?
C29 H29 0.9500 . ?
C29 C30 1.388(11) . ?
C30 C31 1.403(11) . ?
C32 H32A 0.9800 . ?
C32 H32B 0.9800 . ?
C32 H32C 0.9800 . ?
C33 H33A 0.9800 . ?
C33 H33B 0.9800 . ?
C33 H33C 0.9800 . ?
C34 C35 1.358(14) . ?
C34 C39 1.418(13) . ?
C35 H35 0.9500 . ?
C35 C36 1.425(17) . ?
C36 H36 0.9500 . ?
C36 C37 1.357(17) . ?
C37 H37 0.9500 . ?
C37 C38 1.400(14) . ?
C38 C39 1.393(12) . ?
C38 C40 1.426(13) . ?
C40 H40 0.9500 . ?
C19A H19A 0.9500 . ?
C19A C20A 1.392(19) . ?
C20A H20A 0.9500 . ?
C20A C21A 1.389(18) . ?
C21A H21A 0.9500 . ?
O2N O4N 1.64(3) 7 ?
O2N N1N 1.247(17) . ?
O3N N1N 1.238(18) . ?
O4N N1N 1.254(17) . ?
O1W H1WA 0.8701 . ?
O1W H1WB 0.8718 . ?
O2W H2WA 0.8709 . ?
O2W H2WB 0.8695 . ?
O3W H3WA 0.8691 . ?
O3W H3WB 0.8717 . ?

loop_
_geom_torsion_atom_site_label_1
_geom_torsion_atom_site_label_2
_geom_torsion_atom_site_label_3
_geom_torsion_atom_site_label_4
_geom_torsion
_geom_torsion_site_symmetry_1
_geom_torsion_site_symmetry_2
_geom_torsion_site_symmetry_3
_geom_torsion_site_symmetry_4
_geom_torsion_publ_flag
Tb1 O5 C30 C29 -175.1(6) . . . . ?
Tb1 O5 C30 C31 5.2(8) . . . . ?
Tb1 O6 C31 C26 172.0(5) . . . . ?
Tb1 O6 C31 C30 -7.9(9) . . . . ?
Tb1 O10 C39 C34 167.4(6) . . . . ?
Tb1 O10 C39 C38 -15.2(14) . . . . ?
Tb1 O11 C40 C38 -3.2(14) . . . . ?
Tb2 O3 C15 C10 -99.0(9) . . . . ?
Tb2 O3 C15 C14 83.9(11) . . . . ?
Ni1 O2 C7 C2 168.6(6) . . . . ?
Ni1 O2 C7 C6 -10.9(12) . . . . ?
Ni1 O3 C15 C10 56.9(9) . . . . ?
Ni1 O3 C15 C14 -120.3(7) . . . . ?
Ni1 O9 C34 C35 -161.1(9) . . . . ?
Ni1 O9 C34 C39 15.5(10) . . . . ?
Ni1 O10 C39 C34 -18.8(10) . . . . ?
Ni1 O10 C39 C38 158.6(7) . . . . ?
Ni1 N1 C8 C6 0.1(13) . . . . ?
Ni1 N1 C9 C10 54.0(8) . . . . ?
Ni2 O6 C31 C26 -41.1(9) . . . . ?
Ni2 O6 C31 C30 139.0(6) . . . . ?
Ni2 O7 C23 C18 -166.9(8) . . . . ?
Ni2 O7 C23 C22 14.1(14) . . . . ?
Ni2 N2 C24 C22 -1.4(16) . . . . ?
Ni2 N2 C25 C26 -53.9(9) . . . . ?
O1 C2 C3 C4 179.9(9) . . . . ?
O1 C2 C7 O2 -0.7(12) . . . . ?
O1 C2 C7 C6 178.8(8) . . . . ?
O4 C14 C15 O3 -1.2(12) . . . . ?
O4 C14 C15 C10 -178.5(7) . . . . ?
O5 C30 C31 O6 0.8(10) . . . . ?
O5 C30 C31 C26 -179.1(7) . . . . ?
O8 C18 C19 C20 -177(2) . . . . ?
O8 C18 C23 O7 2.9(16) . . . . ?
O8 C18 C23 C22 -178.0(11) . . . . ?
O8 C18 C19A C20A 167(3) . . . . ?
O9 C34 C35 C36 175.8(11) . . . . ?
O9 C34 C39 O10 1.0(12) . . . . ?
O9 C34 C39 C38 -176.6(8) . . . . ?
N1 C9 C10 C11 117.1(9) . . . . ?
N1 C9 C10 C15 -63.7(10) . . . . ?
N2 C25 C26 C27 -128.7(8) . . . . ?
N2 C25 C26 C31 55.5(11) . . . . ?
C1 O1 C2 C3 -1.6(14) . . . . ?
C1 O1 C2 C7 178.5(9) . . . . ?
C2 C3 C4 C5 1.0(13) . . . . ?
C3 C2 C7 O2 179.3(8) . . . . ?
C3 C2 C7 C6 -1.2(13) . . . . ?
C3 C4 C5 C6 -0.6(13) . . . . ?
C4 C5 C6 C7 -0.8(13) . . . . ?
C4 C5 C6 C8 -178.1(8) . . . . ?
C5 C6 C7 O2 -178.9(8) . . . . ?
C5 C6 C7 C2 1.6(12) . . . . ?
C5 C6 C8 N1 -175.3(9) . . . . ?
C7 C2 C3 C4 -0.1(13) . . . . ?
C7 C6 C8 N1 7.4(14) . . . . ?
C8 N1 C9 C10 -123.4(8) . . . . ?
C8 C6 C7 O2 -1.7(13) . . . . ?
C8 C6 C7 C2 178.8(8) . . . . ?
C9 N1 C8 C6 177.2(8) . . . . ?
C9 C10 C11 C12 179.7(8) . . . . ?
C9 C10 C15 O3 1.3(12) . . . . ?
C9 C10 C15 C14 178.6(7) . . . . ?
C10 C11 C12 C13 1.4(14) . . . . ?
C11 C10 C15 O3 -179.5(8) . . . . ?
C11 C10 C15 C14 -2.2(12) . . . . ?
C11 C12 C13 C14 -1.7(14) . . . . ?
C12 C13 C14 O4 -179.6(8) . . . . ?
C12 C13 C14 C15 -0.1(13) . . . . ?
C13 C14 C15 O3 179.3(8) . . . . ?
C13 C14 C15 C10 2.0(12) . . . . ?
C15 C10 C11 C12 0.6(13) . . . . ?
C16 O4 C14 C13 -3.3(12) . . . . ?
C16 O4 C14 C15 177.2(8) . . . . ?
C17 O8 C18 C19 -18(3) . . . . ?
C17 O8 C18 C23 175.7(13) . . . . ?
C17 O8 C18 C19A 10(3) . . . . ?
C18 C19 C20 C21 4(6) . . . . ?
C18 C19A C20A C21A 3(7) . . . . ?
C19 C18 C23 O7 -163(2) . . . . ?
C19 C18 C23 C22 16(3) . . . . ?
C19 C20 C21 C22 0(7) . . . . ?
C20 C21 C22 C23 3(5) . . . . ?
C20 C21 C22 C24 169(3) . . . . ?
C21 C22 C23 O7 168(3) . . . . ?
C21 C22 C23 C18 -11(3) . . . . ?
C21 C22 C24 N2 -175(2) . . . . ?
C23 C18 C19 C20 -12(5) . . . . ?
C23 C18 C19A C20A 2(6) . . . . ?
C23 C22 C24 N2 -11(2) . . . . ?
C23 C22 C21A C20A -9(6) . . . . ?
C24 N2 C25 C26 130.0(9) . . . . ?
C24 C22 C23 O7 4.1(19) . . . . ?
C24 C22 C23 C18 -174.9(12) . . . . ?
C24 C22 C21A C20A 180(3) . . . . ?
C25 N2 C24 C22 174.4(10) . . . . ?
C25 C26 C27 C28 -175.4(8) . . . . ?
C25 C26 C31 O6 -4.1(12) . . . . ?
C25 C26 C31 C30 175.8(7) . . . . ?
C26 C27 C28 C29 -2.0(12) . . . . ?
C27 C26 C31 O6 -179.9(7) . . . . ?
C27 C26 C31 C30 0.0(12) . . . . ?
C27 C28 C29 C30 3.2(12) . . . . ?
C28 C29 C30 O5 177.6(7) . . . . ?
C28 C29 C30 C31 -2.7(11) . . . . ?
C29 C30 C31 O6 -178.9(7) . . . . ?
C29 C30 C31 C26 1.2(11) . . . . ?
C31 C26 C27 C28 0.4(12) . . . . ?
C32 O5 C30 C29 4.5(11) . . . . ?
C32 O5 C30 C31 -175.1(7) . . . . ?
C33 O9 C34 C35 5.6(15) . . . . ?
C33 O9 C34 C39 -177.8(8) . . . . ?
C34 C35 C36 C37 0(2) . . . . ?
C35 C34 C39 O10 177.8(9) . . . . ?
C35 C34 C39 C38 0.2(14) . . . . ?
C35 C36 C37 C38 1(2) . . . . ?
C36 C37 C38 C39 -1.6(19) . . . . ?
C36 C37 C38 C40 -178.0(12) . . . . ?
C37 C38 C39 O10 -176.5(10) . . . . ?
C37 C38 C39 C34 0.9(15) . . . . ?
C37 C38 C40 O11 -175.0(10) . . . . ?
C39 C34 C35 C36 -0.7(18) . . . . ?
C39 C38 C40 O11 8.6(15) . . . . ?
C40 C38 C39 O10 -0.2(14) . . . . ?
C40 C38 C39 C34 177.2(9) . . . . ?
C19A C18 C23 O7 170(3) . . . . ?
C19A C18 C23 C22 -11(3) . . . . ?
C19A C20A C21A C22 0(7) . . . . ?
C21A C22 C23 O7 -167(3) . . . . ?
C21A C22 C23 C18 14(3) . . . . ?
C21A C22 C24 N2 160(3) . . . . ?
O2N O4N N1N O2N -8(4) 7 . . . ?
O2N O4N N1N O3N -177(2) 7 . . . ?
O4N O2N N1N O3N 173(2) 7 . . . ?
O4N O2N N1N O4N 6(3) 7 . . . ?

loop_
_platon_squeeze_void_nr
_platon_squeeze_void_average_x
_platon_squeeze_void_average_y
_platon_squeeze_void_average_z
_platon_squeeze_void_volume
_platon_squeeze_void_count_electrons
_platon_squeeze_void_content
1 0.000 0.000 -0.020 543 77 ' '
2 0.000 0.500 0.000 119 88 ' '
3 0.500 0.500 0.049 543 77 ' '
4 0.500 0.000 0.000 119 88 ' '
5 0.500 1.000 0.500 119 88 ' '
6 1.000 0.500 0.500 119 88 ' '
